data_4080852
loop_
_publ_author_name
'Oztopcu, Ozg\"ur'
'Holzhacker, Christian'
'Puchberger, Michael'
'Weil, Matthias'
'Mereiter, Kurt'
'Veiros, Luis F.'
'Kirchner, Karl'

_publ_section_title
;
 Synthesis and Characterization of Hydrido Carbonyl Molybdenum and
 Tungsten PNP Pincer Complexes.
;
_journal_issue 10
_journal_name_full Organometallics
_journal_page_first 3042
_journal_page_last 3052
_journal_paper_doi 10.1021/om400254k
_journal_volume 32
_journal_year 2013
_chemical_formula_moiety 'C32 H26 Mo N3 O3 P2, B F4'
_chemical_formula_sum 'C32 H26 B F4 Mo N3 O3 P2'
_chemical_formula_weight 745.25
_chemical_name_common '1664 [Mo(PNP-Ph)(CO)3H]BF4 (7a)'
_chemical_name_systematic
; 
[Mo(PNP-Ph)(CO)3H]BF4 (7a)
;
_space_group_IT_number 61
_symmetry_cell_setting orthorhombic
_symmetry_space_group_name_Hall '-P 2ac 2ab'
_symmetry_space_group_name_H-M 'P b c a'
_atom_sites_solution_hydrogens geom
_atom_sites_solution_primary direct
_atom_sites_solution_secondary difmap
_audit_creation_method SHELXL-97
_cell_angle_alpha 90.00
_cell_angle_beta 90.00
_cell_angle_gamma 90.00
_cell_formula_units_Z 8
_cell_length_a 17.4696(5)
_cell_length_b 15.5290(4)
_cell_length_c 23.3940(6)
_cell_measurement_reflns_used 9882
_cell_measurement_temperature 100(2)
_cell_measurement_theta_max 30.55
_cell_measurement_theta_min 2.68
_cell_volume 6346.5(3)
_computing_cell_refinement 'Bruker SAINT'
_computing_data_collection 'Bruker APEX2'
_computing_data_reduction 'Bruker SAINT'
_computing_molecular_graphics 'Bruker SHELXTL'
_computing_publication_material 'Bruker SHELXTL'
_computing_structure_refinement 'SHELXL-97 (Sheldrick, 2008)'
_computing_structure_solution 'SHELXS-97 (Sheldrick, 2008)'
_diffrn_ambient_temperature 100(2)
_diffrn_measured_fraction_theta_full 0.999
_diffrn_measured_fraction_theta_max 0.999
_diffrn_measurement_device_type 'Bruker APEX-II CCD'
_diffrn_measurement_method '\f and \w scans'
_diffrn_radiation_monochromator graphite
_diffrn_radiation_source 'fine-focus sealed tube'
_diffrn_radiation_type MoK\a
_diffrn_radiation_wavelength 0.71073
_diffrn_reflns_av_R_equivalents 0.0297
_diffrn_reflns_av_sigmaI/netI 0.0107
_diffrn_reflns_limit_h_max 24
_diffrn_reflns_limit_h_min -24
_diffrn_reflns_limit_k_max 21
_diffrn_reflns_limit_k_min -21
_diffrn_reflns_limit_l_max 32
_diffrn_reflns_limit_l_min -32
_diffrn_reflns_number 147535
_diffrn_reflns_theta_full 30.00
_diffrn_reflns_theta_max 30.00
_diffrn_reflns_theta_min 1.96
_exptl_absorpt_coefficient_mu 0.576
_exptl_absorpt_correction_T_max 0.85
_exptl_absorpt_correction_T_min 0.78
_exptl_absorpt_correction_type multi-scan
_exptl_absorpt_process_details 'program SADABS'
_exptl_crystal_colour yellow
_exptl_crystal_density_diffrn 1.560
_exptl_crystal_density_method 'not measured'
_exptl_crystal_description block
_exptl_crystal_F_000 3008
_exptl_crystal_size_max 0.42
_exptl_crystal_size_mid 0.35
_exptl_crystal_size_min 0.28
_refine_diff_density_max 0.503
_refine_diff_density_min -0.706
_refine_diff_density_rms 0.060
_refine_ls_extinction_method none
_refine_ls_goodness_of_fit_ref 1.114
_refine_ls_hydrogen_treatment mixed
_refine_ls_matrix_type full
_refine_ls_number_parameters 440
_refine_ls_number_reflns 9239
_refine_ls_number_restraints 0
_refine_ls_restrained_S_all 1.114
_refine_ls_R_factor_all 0.0302
_refine_ls_R_factor_gt 0.0252
_refine_ls_shift/su_max 0.003
_refine_ls_shift/su_mean 0.000
_refine_ls_structure_factor_coef Fsqd
_refine_ls_weighting_details 'calc w=1/[\s^2^(Fo^2^)+(0.0209P)^2^+5.9573P] where P=(Fo^2^+2Fc^2^)/3'
_refine_ls_weighting_scheme calc
_refine_ls_wR_factor_gt 0.0595
_refine_ls_wR_factor_ref 0.0636
_reflns_number_gt 8380
_reflns_number_total 9239
_reflns_threshold_expression >2sigma(I)
_cod_data_source_file om400254k_si_001.cif
_cod_data_source_block 7a-1664
_cod_depositor_comments
;
The following automatic conversions were performed:

'_symmetry_cell_setting' value 'Orthorhombic' changed to
'orthorhombic' according to
/home/saulius/struct/CIF-dictionaries/cif_core.dic dictionary named
'cif_core.dic' version 2.3.1 from 2005-06-27.

Automatic conversion script
Id: cif_fix_values 1891 2012-01-12 08:04:46Z andrius 
;
_cod_original_sg_symbol_Hall '-P 2ac 2ab '
_cod_original_sg_symbol_H-M 'P b c a  '
_cod_database_code 4080852

loop_
_symmetry_equiv_pos_as_xyz
'x, y, z'
'-x+1/2, -y, z+1/2'
'-x, y+1/2, -z+1/2'
'x+1/2, -y+1/2, -z'
'-x, -y, -z'
'x-1/2, y, -z-1/2'
'x, -y-1/2, z-1/2'
'-x-1/2, y-1/2, z'

loop_
_atom_site_label
_atom_site_type_symbol
_atom_site_fract_x
_atom_site_fract_y
_atom_site_fract_z
_atom_site_U_iso_or_equiv
_atom_site_adp_type
_atom_site_occupancy
_atom_site_symmetry_multiplicity
_atom_site_calc_flag
_atom_site_refinement_flags
_atom_site_disorder_assembly
_atom_site_disorder_group
Mo1 Mo 0.598221(7) 0.419181(7) 0.640003(5) 0.01512(3) Uani 1 1 d . . .
H1 H 0.5528(24) 0.4409(27) 0.7010(18) 0.030 Uiso 0.540(3) 1 d P A 1
H1' H 0.6439(27) 0.4982(30) 0.6715(20) 0.030 Uiso 0.460(3) 1 d P A 2
P1 P 0.69805(2) 0.48660(2) 0.582322(15) 0.01590(7) Uani 1 1 d . A .
P2 P 0.50650(2) 0.30558(2) 0.664091(15) 0.01543(7) Uani 1 1 d . A .
N1 N 0.60666(6) 0.33075(7) 0.56485(5) 0.0148(2) Uani 1 1 d . A .
N2 N 0.69597(7) 0.42426(8) 0.52344(5) 0.0186(2) Uani 1 1 d . . .
H2N H 0.7230 0.4401 0.4935 0.022 Uiso 1 1 calc R A .
N3 N 0.51850(7) 0.23795(8) 0.60833(5) 0.0180(2) Uani 1 1 d . . .
H3N H 0.4943 0.1883 0.6087 0.022 Uiso 1 1 calc R A .
C1 C 0.65364(8) 0.34929(9) 0.52024(6) 0.0161(2) Uani 1 1 d . A .
C2 C 0.66041(8) 0.29596(9) 0.47278(6) 0.0197(3) Uani 1 1 d . . .
H2 H 0.6944 0.3100 0.4425 0.024 Uiso 1 1 calc R A .
C3 C 0.61648(9) 0.22206(10) 0.47064(6) 0.0221(3) Uani 1 1 d . A .
H3 H 0.6199 0.1849 0.4385 0.027 Uiso 1 1 calc R . .
C4 C 0.56750(9) 0.20207(9) 0.51518(6) 0.0203(3) Uani 1 1 d . . .
H4 H 0.5365 0.1519 0.5138 0.024 Uiso 1 1 calc R A .
C5 C 0.56473(8) 0.25711(9) 0.56205(6) 0.0159(2) Uani 1 1 d . A .
C6 C 0.79709(8) 0.48625(9) 0.60581(6) 0.0188(3) Uani 1 1 d . . .
C7 C 0.81630(9) 0.47358(10) 0.66307(6) 0.0211(3) Uani 1 1 d . A .
H7 H 0.7771 0.4697 0.6911 0.025 Uiso 1 1 calc R . .
C8 C 0.89252(9) 0.46668(11) 0.67907(7) 0.0250(3) Uani 1 1 d . . .
H8 H 0.9054 0.4583 0.7181 0.030 Uiso 1 1 calc R A .
C9 C 0.95010(9) 0.47201(11) 0.63817(7) 0.0261(3) Uani 1 1 d . A .
H9 H 1.0022 0.4660 0.6491 0.031 Uiso 1 1 calc R . .
C10 C 0.93120(9) 0.48617(11) 0.58140(7) 0.0265(3) Uani 1 1 d . . .
H10 H 0.9705 0.4903 0.5535 0.032 Uiso 1 1 calc R A .
C11 C 0.85533(9) 0.49434(10) 0.56511(7) 0.0241(3) Uani 1 1 d . A .
H11 H 0.8428 0.5054 0.5263 0.029 Uiso 1 1 calc R . .
C12 C 0.68309(8) 0.59539(9) 0.55682(6) 0.0180(3) Uani 1 1 d . . .
C13 C 0.69188(11) 0.66274(10) 0.59559(7) 0.0279(3) Uani 1 1 d . A .
H13 H 0.7099 0.6514 0.6332 0.034 Uiso 1 1 calc R . .
C14 C 0.67430(11) 0.74671(11) 0.57926(7) 0.0303(3) Uani 1 1 d . . .
H14 H 0.6792 0.7925 0.6060 0.036 Uiso 1 1 calc R A .
C15 C 0.64973(9) 0.76348(10) 0.52410(7) 0.0272(3) Uani 1 1 d . A .
H15 H 0.6379 0.8208 0.5129 0.033 Uiso 1 1 calc R . .
C16 C 0.64249(12) 0.69708(11) 0.48555(8) 0.0338(4) Uani 1 1 d . . .
H16 H 0.6263 0.7089 0.4476 0.041 Uiso 1 1 calc R A .
C17 C 0.65869(11) 0.61257(11) 0.50166(7) 0.0289(3) Uani 1 1 d . A .
H17 H 0.6530 0.5670 0.4749 0.035 Uiso 1 1 calc R . .
C18 C 0.40439(8) 0.32326(10) 0.66903(6) 0.0191(3) Uani 1 1 d . . .
C19 C 0.37351(9) 0.40561(10) 0.66337(7) 0.0229(3) Uani 1 1 d . A .
H19 H 0.4065 0.4539 0.6597 0.027 Uiso 1 1 calc R . .
C20 C 0.29461(10) 0.41735(13) 0.66309(7) 0.0311(4) Uani 1 1 d . . .
H20 H 0.2737 0.4736 0.6599 0.037 Uiso 1 1 calc R A .
C21 C 0.24666(10) 0.34683(14) 0.66746(8) 0.0357(4) Uani 1 1 d . A .
H21 H 0.1927 0.3547 0.6664 0.043 Uiso 1 1 calc R . .
C22 C 0.27681(10) 0.26467(13) 0.67336(8) 0.0328(4) Uani 1 1 d . . .
H22 H 0.2434 0.2166 0.6762 0.039 Uiso 1 1 calc R A .
C23 C 0.35552(9) 0.25228(11) 0.67519(7) 0.0254(3) Uani 1 1 d . A .
H23 H 0.3760 0.1962 0.6806 0.031 Uiso 1 1 calc R . .
C24 C 0.52753(8) 0.24148(9) 0.72708(6) 0.0193(3) Uani 1 1 d . . .
C25 C 0.49547(10) 0.26378(12) 0.77962(7) 0.0287(3) Uani 1 1 d . A .
H25 H 0.4571 0.3071 0.7814 0.034 Uiso 1 1 calc R . .
C26 C 0.51919(11) 0.22308(14) 0.82945(7) 0.0356(4) Uani 1 1 d . . .
H26 H 0.4972 0.2387 0.8651 0.043 Uiso 1 1 calc R A .
C27 C 0.57468(11) 0.15993(12) 0.82705(7) 0.0326(4) Uani 1 1 d . A .
H27 H 0.5914 0.1326 0.8612 0.039 Uiso 1 1 calc R . .
C28 C 0.60590(11) 0.13637(11) 0.77527(8) 0.0308(4) Uani 1 1 d . . .
H28 H 0.6436 0.0924 0.7738 0.037 Uiso 1 1 calc R A .
C29 C 0.58252(9) 0.17662(10) 0.72499(7) 0.0246(3) Uani 1 1 d . A .
H29 H 0.6040 0.1599 0.6894 0.030 Uiso 1 1 calc R . .
C30 C 0.67672(9) 0.34299(10) 0.67983(6) 0.0217(3) Uani 1 1 d . A .
O1 O 0.72143(7) 0.29798(8) 0.69911(5) 0.0317(3) Uani 1 1 d . . .
C31 C 0.52369(9) 0.49099(9) 0.59222(6) 0.0216(3) Uani 1 1 d . A .
O2 O 0.48459(8) 0.53132(8) 0.56389(5) 0.0327(3) Uani 1 1 d . . .
C32 C 0.61205(19) 0.51838(19) 0.69466(12) 0.0249(6) Uani 0.540(3) 1 d P A 1
O3 O 0.62261(17) 0.57643(15) 0.72360(10) 0.0388(7) Uani 0.540(3) 1 d P A 1
C32' C 0.56455(18) 0.4789(2) 0.70919(14) 0.0193(6) Uani 0.460(3) 1 d P A 2
O3' O 0.54196(15) 0.51338(19) 0.74849(11) 0.0309(7) Uani 0.460(3) 1 d P A 2
B1 B 0.35957(10) 0.04427(11) 0.59678(8) 0.0211(3) Uani 1 1 d . . .
F1 F 0.35899(6) 0.04094(7) 0.65547(4) 0.0323(2) Uani 1 1 d . . .
F2 F 0.28692(5) 0.06824(7) 0.57669(4) 0.0308(2) Uani 1 1 d . . .
F3 F 0.41256(5) 0.10593(6) 0.57798(4) 0.0280(2) Uani 1 1 d . . .
F4 F 0.37924(7) -0.03465(6) 0.57378(5) 0.0347(2) Uani 1 1 d . . .

loop_
_atom_site_aniso_label
_atom_site_aniso_U_11
_atom_site_aniso_U_22
_atom_site_aniso_U_33
_atom_site_aniso_U_23
_atom_site_aniso_U_13
_atom_site_aniso_U_12
Mo1 0.01627(6) 0.01434(5) 0.01475(5) -0.00056(4) -0.00113(4) -0.00178(4)
P1 0.01500(16) 0.01576(15) 0.01693(15) 0.00119(12) -0.00077(12) -0.00325(12)
P2 0.01417(15) 0.01617(15) 0.01594(15) -0.00004(12) 0.00118(12) -0.00169(12)
N1 0.0136(5) 0.0146(5) 0.0163(5) -0.0009(4) -0.0002(4) -0.0008(4)
N2 0.0188(6) 0.0193(5) 0.0177(5) -0.0007(4) 0.0030(4) -0.0059(4)
N3 0.0189(6) 0.0161(5) 0.0191(5) -0.0014(4) 0.0032(4) -0.0044(4)
C1 0.0128(6) 0.0172(6) 0.0183(6) 0.0008(5) 0.0000(5) -0.0004(5)
C2 0.0195(6) 0.0205(6) 0.0190(6) -0.0017(5) 0.0034(5) -0.0008(5)
C3 0.0266(7) 0.0191(6) 0.0206(6) -0.0048(5) 0.0033(5) -0.0013(5)
C4 0.0224(7) 0.0172(6) 0.0214(6) -0.0037(5) 0.0018(5) -0.0039(5)
C5 0.0144(6) 0.0155(6) 0.0178(6) 0.0003(5) -0.0003(5) -0.0002(5)
C6 0.0167(6) 0.0167(6) 0.0231(6) 0.0017(5) -0.0017(5) -0.0031(5)
C7 0.0191(7) 0.0221(6) 0.0220(6) -0.0001(5) -0.0013(5) -0.0040(5)
C8 0.0219(7) 0.0285(7) 0.0245(7) 0.0030(6) -0.0045(6) -0.0022(6)
C9 0.0169(7) 0.0277(7) 0.0337(8) 0.0035(6) -0.0033(6) -0.0025(6)
C10 0.0176(7) 0.0311(8) 0.0307(8) 0.0037(6) 0.0023(6) -0.0051(6)
C11 0.0203(7) 0.0289(7) 0.0232(7) 0.0049(6) -0.0004(6) -0.0062(6)
C12 0.0167(6) 0.0167(6) 0.0205(6) 0.0029(5) 0.0003(5) -0.0038(5)
C13 0.0410(9) 0.0208(7) 0.0220(7) 0.0020(6) -0.0043(6) -0.0007(6)
C14 0.0421(10) 0.0189(7) 0.0299(8) -0.0005(6) -0.0028(7) -0.0003(7)
C15 0.0257(8) 0.0211(7) 0.0350(8) 0.0080(6) -0.0031(6) -0.0007(6)
C16 0.0449(10) 0.0283(8) 0.0282(8) 0.0077(6) -0.0132(7) -0.0011(7)
C17 0.0387(9) 0.0232(7) 0.0248(7) 0.0008(6) -0.0097(7) -0.0023(7)
C18 0.0149(6) 0.0246(7) 0.0178(6) -0.0016(5) 0.0013(5) -0.0009(5)
C19 0.0195(7) 0.0274(7) 0.0218(7) -0.0007(5) -0.0004(5) 0.0024(6)
C20 0.0224(8) 0.0418(9) 0.0290(8) -0.0001(7) -0.0015(6) 0.0104(7)
C21 0.0155(7) 0.0614(12) 0.0303(8) -0.0027(8) -0.0006(6) 0.0028(7)
C22 0.0189(7) 0.0467(10) 0.0328(8) -0.0042(7) 0.0036(6) -0.0100(7)
C23 0.0200(7) 0.0299(7) 0.0265(7) -0.0022(6) 0.0043(6) -0.0053(6)
C24 0.0184(6) 0.0208(6) 0.0185(6) 0.0029(5) -0.0003(5) -0.0050(5)
C25 0.0292(8) 0.0353(9) 0.0216(7) 0.0004(6) 0.0019(6) 0.0000(7)
C26 0.0377(10) 0.0501(11) 0.0188(7) 0.0042(7) -0.0001(7) -0.0076(8)
C27 0.0372(9) 0.0353(9) 0.0253(7) 0.0118(7) -0.0100(7) -0.0148(7)
C28 0.0352(9) 0.0230(7) 0.0343(8) 0.0084(6) -0.0093(7) -0.0029(6)
C29 0.0272(8) 0.0218(7) 0.0249(7) 0.0040(6) -0.0006(6) -0.0020(6)
C30 0.0221(7) 0.0228(7) 0.0203(6) 0.0034(5) -0.0019(5) -0.0062(5)
O1 0.0281(6) 0.0319(6) 0.0351(6) 0.0101(5) -0.0074(5) 0.0002(5)
C31 0.0268(7) 0.0194(6) 0.0185(6) -0.0029(5) 0.0037(5) 0.0036(5)
O2 0.0350(7) 0.0358(6) 0.0273(6) 0.0036(5) -0.0007(5) 0.0144(5)
C32 0.0310(16) 0.0240(13) 0.0197(12) 0.0006(10) 0.0014(11) -0.0026(11)
O3 0.0612(18) 0.0295(12) 0.0255(11) -0.0092(9) 0.0006(11) -0.0114(11)
C32' 0.0133(14) 0.0250(15) 0.0196(14) -0.0019(12) -0.0002(11) -0.0026(11)
O3' 0.0214(13) 0.0472(16) 0.0242(12) -0.0116(11) 0.0030(10) -0.0025(11)
B1 0.0165(7) 0.0195(7) 0.0273(8) 0.0021(6) -0.0061(6) -0.0032(6)
F1 0.0326(5) 0.0394(6) 0.0248(5) 0.0048(4) -0.0085(4) -0.0059(4)
F2 0.0180(4) 0.0409(6) 0.0334(5) 0.0064(4) -0.0093(4) -0.0002(4)
F3 0.0229(5) 0.0229(4) 0.0381(5) 0.0018(4) -0.0013(4) -0.0077(4)
F4 0.0384(6) 0.0203(4) 0.0455(6) -0.0041(4) -0.0061(5) -0.0003(4)

loop_
_atom_type_symbol
_atom_type_description
_atom_type_scat_dispersion_real
_atom_type_scat_dispersion_imag
_atom_type_scat_source
C C 0.0033 0.0016 'International Tables Vol C Tables 4.2.6.8 and 6.1.1.4'
H H 0.0000 0.0000 'International Tables Vol C Tables 4.2.6.8 and 6.1.1.4'
B B 0.0013 0.0007 'International Tables Vol C Tables 4.2.6.8 and 6.1.1.4'
N N 0.0061 0.0033 'International Tables Vol C Tables 4.2.6.8 and 6.1.1.4'
O O 0.0106 0.0060 'International Tables Vol C Tables 4.2.6.8 and 6.1.1.4'
F F 0.0171 0.0103 'International Tables Vol C Tables 4.2.6.8 and 6.1.1.4'
P P 0.1023 0.0942 'International Tables Vol C Tables 4.2.6.8 and 6.1.1.4'
Mo Mo -1.6832 0.6857 'International Tables Vol C Tables 4.2.6.8 and 6.1.1.4'

loop_
_geom_angle_atom_site_label_1
_geom_angle_atom_site_label_2
_geom_angle_atom_site_label_3
_geom_angle
C32' Mo1 C32 31.70(13)
C32' Mo1 C30 95.70(11)
C32 Mo1 C30 94.19(10)
C32' Mo1 C31 90.14(10)
C32 Mo1 C31 90.36(10)
C30 Mo1 C31 174.11(6)
C32' Mo1 N1 164.10(10)
C32 Mo1 N1 163.73(9)
C30 Mo1 N1 87.62(5)
C31 Mo1 N1 86.97(5)
C32' Mo1 P1 117.97(10)
C32 Mo1 P1 86.41(9)
C30 Mo1 P1 91.20(4)
C31 Mo1 P1 85.35(4)
N1 Mo1 P1 77.39(3)
C32' Mo1 P2 87.38(10)
C32 Mo1 P2 118.87(9)
C30 Mo1 P2 85.23(4)
C31 Mo1 P2 95.85(5)
N1 Mo1 P2 77.39(3)
P1 Mo1 P2 154.642(13)
C32 Mo1 H1 50.2(15)
C30 Mo1 H1 92.7(14)
C31 Mo1 H1 93.1(14)
N1 Mo1 H1 146.0(15)
P1 Mo1 H1 136.6(15)
P2 Mo1 H1 68.7(15)
C32' Mo1 H1' 54.5(17)
C30 Mo1 H1' 84.3(16)
C31 Mo1 H1' 98.5(16)
N1 Mo1 H1' 141.4(17)
P1 Mo1 H1' 65.1(17)
P2 Mo1 H1' 139.0(17)
N2 P1 C12 105.29(6)
N2 P1 C6 105.45(7)
C12 P1 C6 103.89(6)
N2 P1 Mo1 100.96(4)
C12 P1 Mo1 118.64(5)
C6 P1 Mo1 120.82(5)
N3 P2 C18 105.45(6)
N3 P2 C24 105.13(6)
C18 P2 C24 103.36(7)
N3 P2 Mo1 100.90(4)
C18 P2 Mo1 123.41(5)
C24 P2 Mo1 116.69(5)
C1 N1 C5 117.82(11)
C1 N1 Mo1 120.91(9)
C5 N1 Mo1 121.27(9)
C1 N2 P1 122.71(10)
C1 N2 H2N 118.6
P1 N2 H2N 118.6
C5 N3 P2 122.94(10)
C5 N3 H3N 118.5
P2 N3 H3N 118.5
N1 C1 N2 117.41(12)
N1 C1 C2 122.59(12)
N2 C1 C2 119.99(12)
C3 C2 C1 118.46(13)
C3 C2 H2 120.8
C1 C2 H2 120.8
C2 C3 C4 120.18(13)
C2 C3 H3 119.9
C4 C3 H3 119.9
C3 C4 C5 118.51(13)
C3 C4 H4 120.7
C5 C4 H4 120.7
N1 C5 N3 117.24(12)
N1 C5 C4 122.41(13)
N3 C5 C4 120.34(12)
C7 C6 C11 119.42(14)
C7 C6 P1 121.35(11)
C11 C6 P1 119.14(11)
C8 C7 C6 120.06(14)
C8 C7 H7 120.0
C6 C7 H7 120.0
C7 C8 C9 120.26(15)
C7 C8 H8 119.9
C9 C8 H8 119.9
C10 C9 C8 119.76(15)
C10 C9 H9 120.1
C8 C9 H9 120.1
C11 C10 C9 120.41(15)
C11 C10 H10 119.8
C9 C10 H10 119.8
C10 C11 C6 120.04(14)
C10 C11 H11 120.0
C6 C11 H11 120.0
C17 C12 C13 119.73(14)
C17 C12 P1 122.09(11)
C13 C12 P1 118.05(11)
C12 C13 C14 120.00(15)
C12 C13 H13 120.0
C14 C13 H13 120.0
C15 C14 C13 119.99(15)
C15 C14 H14 120.0
C13 C14 H14 120.0
C16 C15 C14 119.90(15)
C16 C15 H15 120.0
C14 C15 H15 120.0
C15 C16 C17 120.63(15)
C15 C16 H16 119.7
C17 C16 H16 119.7
C12 C17 C16 119.72(15)
C12 C17 H17 120.1
C16 C17 H17 120.1
C19 C18 C23 119.69(14)
C19 C18 P2 120.99(11)
C23 C18 P2 119.20(12)
C20 C19 C18 120.29(16)
C20 C19 H19 119.9
C18 C19 H19 119.9
C21 C20 C19 119.76(17)
C21 C20 H20 120.1
C19 C20 H20 120.1
C20 C21 C22 120.39(16)
C20 C21 H21 119.8
C22 C21 H21 119.8
C21 C22 C23 120.42(17)
C21 C22 H22 119.8
C23 C22 H22 119.8
C22 C23 C18 119.39(16)
C22 C23 H23 120.3
C18 C23 H23 120.3
C29 C24 C25 119.18(14)
C29 C24 P2 120.50(11)
C25 C24 P2 119.86(12)
C26 C25 C24 120.45(17)
C26 C25 H25 119.8
C24 C25 H25 119.8
C27 C26 C25 119.92(17)
C27 C26 H26 120.0
C25 C26 H26 120.0
C28 C27 C26 120.16(16)
C28 C27 H27 119.9
C26 C27 H27 119.9
C27 C28 C29 120.46(17)
C27 C28 H28 119.8
C29 C28 H28 119.8
C24 C29 C28 119.81(16)
C24 C29 H29 120.1
C28 C29 H29 120.1
O1 C30 Mo1 175.96(14)
O2 C31 Mo1 177.06(14)
O3 C32 Mo1 176.3(3)
O3' C32' Mo1 177.1(3)
F1 B1 F4 110.95(13)
F1 B1 F3 110.12(13)
F4 B1 F3 108.61(14)
F1 B1 F2 109.75(14)
F4 B1 F2 109.25(13)
F3 B1 F2 108.09(12)

loop_
_geom_bond_atom_site_label_1
_geom_bond_atom_site_label_2
_geom_bond_distance
Mo1 C32' 1.956(3)
Mo1 C32 2.017(3)
Mo1 C30 2.0368(15)
Mo1 C31 2.0465(15)
Mo1 N1 2.2357(11)
Mo1 P1 2.4409(4)
Mo1 P2 2.4489(4)
Mo1 H1 1.67(4)
Mo1 H1' 1.64(5)
P1 N2 1.6840(12)
P1 C12 1.8106(14)
P1 C6 1.8154(15)
P2 N3 1.6877(12)
P2 C18 1.8084(15)
P2 C24 1.8158(14)
N1 C1 1.3586(17)
N1 C5 1.3596(17)
N2 C1 1.3812(17)
N2 H2N 0.8800
N3 C5 1.3830(17)
N3 H3N 0.8800
C1 C2 1.3901(19)
C2 C3 1.381(2)
C2 H2 0.9500
C3 C4 1.383(2)
C3 H3 0.9500
C4 C5 1.3912(19)
C4 H4 0.9500
C6 C7 1.395(2)
C6 C11 1.399(2)
C7 C8 1.387(2)
C7 H7 0.9500
C8 C9 1.391(2)
C8 H8 0.9500
C9 C10 1.386(2)
C9 H9 0.9500
C10 C11 1.385(2)
C10 H10 0.9500
C11 H11 0.9500
C12 C17 1.385(2)
C12 C13 1.393(2)
C13 C14 1.393(2)
C13 H13 0.9500
C14 C15 1.385(2)
C14 H14 0.9500
C15 C16 1.376(2)
C15 H15 0.9500
C16 C17 1.394(2)
C16 H16 0.9500
C17 H17 0.9500
C18 C19 1.394(2)
C18 C23 1.402(2)
C19 C20 1.390(2)
C19 H19 0.9500
C20 C21 1.383(3)
C20 H20 0.9500
C21 C22 1.387(3)
C21 H21 0.9500
C22 C23 1.389(2)
C22 H22 0.9500
C23 H23 0.9500
C24 C29 1.393(2)
C24 C25 1.394(2)
C25 C26 1.389(2)
C25 H25 0.9500
C26 C27 1.380(3)
C26 H26 0.9500
C27 C28 1.378(3)
C27 H27 0.9500
C28 C29 1.393(2)
C28 H28 0.9500
C29 H29 0.9500
C30 O1 1.1411(19)
C31 O2 1.1394(19)
C32 O3 1.142(4)
C32' O3' 1.135(4)
B1 F1 1.374(2)
B1 F4 1.382(2)
B1 F3 1.403(2)
B1 F2 1.404(2)

loop_
_geom_hbond_atom_site_label_D
_geom_hbond_atom_site_label_H
_geom_hbond_atom_site_label_A
_geom_hbond_distance_DH
_geom_hbond_distance_HA
_geom_hbond_distance_DA
_geom_hbond_angle_DHA
_geom_hbond_site_symmetry_A
N2 H2N F2 0.88 1.99 2.8328(15) 160.0 4_556
N3 H3N F3 0.88 2.05 2.8518(15) 151.6 .
